data_7021230
loop_
_publ_author_name
'Liao, Zuolei'
'Ling, Jie'
'Reinke, Laura R.'
'Szymanowski, Jennifer E. S.'
'Sigmon, Ginger E.'
'Burns, Peter C.'

_publ_section_title
;
 Cage clusters built from uranyl ions bridged through peroxo and
 1-hydroxyethane-1,1-diphosphonic acid ligands.
;
_journal_issue 19
_journal_name_full 'Dalton transactions (Cambridge, England : 2003)'
_journal_page_first 6793
_journal_page_last 6802
_journal_paper_doi 10.1039/c3dt33025g
_journal_volume 42
_journal_year 2013
_chemical_formula_sum 'C40 Na35 O339 P40 U40'
_chemical_formula_weight 17469.05
_chemical_name_systematic
;
?
;
_space_group_IT_number 44
_symmetry_cell_setting orthorhombic
_symmetry_space_group_name_Hall 'I 2 -2'
_symmetry_space_group_name_H-M 'I m m 2'
_atom_sites_solution_hydrogens none
_atom_sites_solution_primary direct
_atom_sites_solution_secondary difmap
_audit_creation_method SHELXL-97
_cell_angle_alpha 90.00
_cell_angle_beta 90.00
_cell_angle_gamma 90.00
_cell_formula_units_Z 2
_cell_length_a 22.627(2)
_cell_length_b 28.299(3)
_cell_length_c 46.401(5)
_cell_measurement_temperature 296(2)
_cell_volume 29712(5)
_computing_structure_refinement 'SHELXL-97 (Sheldrick, 2008)'
_computing_structure_solution 'SHELXS-97 (Sheldrick, 2008)'
_diffrn_ambient_temperature 296(2)
_diffrn_measured_fraction_theta_full 0.999
_diffrn_measured_fraction_theta_max 0.999
_diffrn_measurement_device_type CCD
_diffrn_measurement_method CCD
_diffrn_radiation_monochromator graphite
_diffrn_radiation_source 'fine-focus sealed tube'
_diffrn_radiation_type MoK\a
_diffrn_radiation_wavelength 0.71073
_diffrn_reflns_av_R_equivalents 0.0852
_diffrn_reflns_av_sigmaI/netI 0.0678
_diffrn_reflns_limit_h_max 25
_diffrn_reflns_limit_h_min -25
_diffrn_reflns_limit_k_max 31
_diffrn_reflns_limit_k_min -31
_diffrn_reflns_limit_l_max 52
_diffrn_reflns_limit_l_min -52
_diffrn_reflns_number 129859
_diffrn_reflns_theta_full 23.57
_diffrn_reflns_theta_max 23.57
_diffrn_reflns_theta_min 0.84
_exptl_absorpt_coefficient_mu 11.066
_exptl_absorpt_correction_T_max 0.41
_exptl_absorpt_correction_T_min 0.359
_exptl_absorpt_correction_type multi-scan
_exptl_absorpt_process_details SADABS
_exptl_crystal_colour yellow
_exptl_crystal_density_diffrn 1.953
_exptl_crystal_density_method 'not measured'
_exptl_crystal_description blocky
_exptl_crystal_F_000 15234
_exptl_crystal_size_max 0.12
_exptl_crystal_size_mid 0.08
_exptl_crystal_size_min 0.08
_refine_diff_density_max 4.431
_refine_diff_density_min -1.650
_refine_diff_density_rms 0.390
_refine_ls_abs_structure_details 'Flack H D (1983), Acta Cryst. A39, 876-881'
_refine_ls_abs_structure_Flack 0.513(18)
_refine_ls_extinction_method none
_refine_ls_goodness_of_fit_ref 1.018
_refine_ls_hydrogen_treatment none
_refine_ls_matrix_type full
_refine_ls_number_parameters 690
_refine_ls_number_reflns 23313
_refine_ls_number_restraints 8
_refine_ls_restrained_S_all 1.018
_refine_ls_R_factor_all 0.0936
_refine_ls_R_factor_gt 0.0614
_refine_ls_shift/su_max 0.089
_refine_ls_shift/su_mean 0.003
_refine_ls_structure_factor_coef Fsqd
_refine_ls_weighting_details 'calc w=1/[\s^2^(Fo^2^)+(0.1454P)^2^+0.0000P] where P=(Fo^2^+2Fc^2^)/3'
_refine_ls_weighting_scheme calc
_refine_ls_wR_factor_gt 0.1917
_refine_ls_wR_factor_ref 0.2144
_reflns_number_gt 15903
_reflns_number_total 23313
_reflns_threshold_expression >2sigma(I)
_cod_data_source_file c3dt33025g.txt
_cod_data_source_block u40l20
_cod_original_cell_volume 29711(5)
_cod_original_sg_symbol_H-M Imm2
_cod_database_code 7021230

loop_
_symmetry_equiv_pos_as_xyz
'x, y, z'
'-x, -y, z'
'x, -y, z'
'-x, y, z'
'x+1/2, y+1/2, z+1/2'
'-x+1/2, -y+1/2, z+1/2'
'x+1/2, -y+1/2, z+1/2'
'-x+1/2, y+1/2, z+1/2'

loop_
_atom_site_label
_atom_site_type_symbol
_atom_site_fract_x
_atom_site_fract_y
_atom_site_fract_z
_atom_site_U_iso_or_equiv
_atom_site_adp_type
_atom_site_occupancy
_atom_site_symmetry_multiplicity
_atom_site_calc_flag
_atom_site_refinement_flags
U1 U 0.13101(10) 0.31764(8) -0.19583(6) 0.0287(7) Uani 1 1 d .
U2 U 0.0000 0.31520(12) -0.13240(8) 0.0271(9) Uani 1 2 d S
U3 U 0.34954(16) 0.5000 -0.13410(7) 0.0248(9) Uani 1 2 d S
U4 U 0.0000 0.31617(12) -0.25993(7) 0.0295(10) Uani 1 2 d S
U5 U 0.0000 0.31568(12) -0.00846(7) 0.0245(9) Uani 1 2 d S
U6 U 0.13081(10) 0.31742(8) 0.05488(6) 0.0266(6) Uani 1 1 d .
U7 U 0.34037(11) 0.39568(7) 0.05658(5) 0.0254(6) Uani 1 1 d .
U8 U 0.34000(11) 0.39589(7) -0.19764(5) 0.0247(6) Uani 1 1 d .
U9 U 0.34979(16) 0.5000 -0.00699(7) 0.0239(9) Uani 1 2 d S
U10 U 0.32870(16) 0.5000 0.12075(7) 0.0237(9) Uani 1 2 d S
U11 U 0.0000 0.39641(11) 0.21960(7) 0.0241(9) Uani 1 2 d S
U12 U 0.32942(17) 0.5000 -0.26137(7) 0.0255(9) Uani 1 2 d S
U13 U 0.0000 0.39628(10) -0.36019(8) 0.0251(9) Uani 1 2 d SD
U14 U 0.13158(15) 0.5000 -0.35744(8) 0.0256(9) Uani 1 2 d S
U15 U 0.0000 0.31638(13) 0.11899(7) 0.0302(10) Uani 1 2 d S
U16 U 0.13139(15) 0.5000 0.21678(8) 0.0239(9) Uani 1 2 d S
P1 P 0.2713(8) 0.4466(5) -0.3301(4) 0.028(4) Uani 1 1 d .
P2 P 0.2711(8) 0.4481(6) 0.1885(3) 0.028(4) Uani 1 1 d .
P3 P 0.0665(2) 0.2503(2) -0.0707(4) 0.0286(13) Uani 1 1 d .
P4 P 0.2717(7) 0.2872(5) -0.2283(4) 0.028(4) Uani 1 1 d .
P5 P 0.2724(7) 0.2866(5) 0.0889(3) 0.027(4) Uani 1 1 d .
P6 P 0.0653(8) 0.2881(6) 0.1883(3) 0.033(5) Uani 1 1 d .
P7 P 0.2757(3) 0.4467(2) -0.0713(5) 0.0287(14) Uani 1 1 d .
P8 P 0.2740(6) 0.2878(5) -0.1646(3) 0.024(4) Uani 1 1 d .
P9 P 0.0667(7) 0.2866(6) -0.3289(3) 0.028(4) Uani 1 1 d D
P10 P 0.2764(8) 0.2879(6) 0.0224(3) 0.041(5) Uani 1 1 d .
O90 O 0.3698(18) 0.5000 -0.3469(13) 0.11(2) Uiso 1 2 d SD
O89 O 0.0645(14) 0.2781(11) -0.0988(7) 0.039(10) Uiso 1 1 d .
O88 O 0.0590(14) 0.3548(10) -0.2264(7) 0.032(9) Uiso 1 1 d .
O87 O 0.0606(14) 0.3503(10) 0.0827(6) 0.028(9) Uiso 1 1 d .
O86 O 0.3804(11) 0.4569(8) -0.2291(5) 0.019(7) Uiso 1 1 d .
O85 O 0.0000 0.2564(14) -0.1523(9) 0.035(13) Uiso 1 2 d S
O84 O 0.3478(12) 0.4233(9) -0.2483(6) 0.022(8) Uiso 1 1 d .
O83 O 0.259(2) 0.5000 -0.2433(9) 0.039(14) Uiso 1 2 d S
O82 O 0.0596(8) 0.4543(6) -0.3822(4) 0.003(5) Uiso 1 1 d .
O81 O 0.2612(17) 0.5000 0.0986(8) 0.017(10) Uiso 1 2 d S
O80 O 0.1208(6) 0.2191(5) -0.0704(12) 0.032(3) Uiso 1 1 d .
O79 O 0.0000 0.4312(12) 0.1863(7) 0.012(10) Uiso 1 2 d S
O78 O 0.0628(11) 0.3384(8) 0.2010(5) 0.011(7) Uiso 1 1 d .
O77 O 0.0640(18) 0.4510(13) 0.2390(9) 0.084(14) Uiso 1 1 d .
O76 O 0.0000 0.2655(12) -0.2418(8) 0.028(11) Uiso 1 2 d S
O75 O 0.3797(12) 0.4488(9) 0.0861(6) 0.027(8) Uiso 1 1 d .
O74 O 0.0000 0.4235(14) -0.3271(9) 0.029(13) Uiso 1 2 d S
O73 O 0.0548(11) 0.3548(8) -0.1657(5) 0.025(7) Uiso 1 1 d .
O72 O 0.414(2) 0.5000 -0.0269(11) 0.072(18) Uiso 1 2 d S
O71 O 0.0639(15) 0.3389(11) -0.3381(7) 0.042(11) Uiso 1 1 d .
O70 O 0.3465(12) 0.4169(9) 0.1045(6) 0.025(8) Uiso 1 1 d .
O69 O 0.0592(12) 0.3472(9) 0.0287(5) 0.031(8) Uiso 1 1 d .
O68 O 0.2861(12) 0.4478(9) 0.1572(6) 0.019(8) Uiso 1 1 d .
O67 O 0.0640(12) 0.2832(9) -0.0449(6) 0.024(8) Uiso 1 1 d .
O66 O 0.4118(12) 0.3650(9) -0.1987(6) 0.033(8) Uiso 1 1 d .
O65 O 0.0978(12) 0.3378(9) 0.0064(6) 0.044(9) Uiso 1 1 d .
O64 O 0.1706(15) 0.3746(10) -0.1965(9) 0.036(10) Uiso 1 1 d .
O63 O 0.0000 0.3653(9) -0.0297(5) 0.010(7) Uiso 1 2 d S
O62 O 0.0000 0.3788(11) -0.1133(7) 0.031(9) Uiso 1 2 d S
O61 O 0.4213(12) 0.5000 -0.1172(6) 0.004(7) Uiso 1 2 d S
O60 O 0.2769(16) 0.4284(12) 0.0555(9) 0.042(11) Uiso 1 1 d .
O59 O 0.3614(14) 0.4164(10) -0.1497(7) 0.033(9) Uiso 1 1 d .
O58 O 0.3920(11) 0.4512(9) -0.1706(5) 0.014(7) Uiso 1 1 d .
O57 O 0.0000 0.3622(12) 0.2537(5) 0.015(9) Uiso 1 2 d S
O56 O 0.0999(10) 0.3256(8) 0.1047(5) 0.015(6) Uiso 1 1 d .
O55 O 0.1013(12) 0.3354(9) -0.2440(6) 0.035(8) Uiso 1 1 d .
O54 O 0.1226(12) 0.2608(9) 0.2017(6) 0.030(8) Uiso 1 1 d .
O53 O 0.2918(15) 0.2605(11) 0.1134(7) 0.043(11) Uiso 1 1 d .
O52 O 0.2735(19) 0.5000 0.0120(8) 0.036(13) Uiso 1 2 d S
O51 O 0.1009(9) 0.3266(7) -0.1466(4) 0.012(5) Uiso 1 1 d .
O50 O 0.0000 0.2556(12) 0.1023(8) 0.028(10) Uiso 1 2 d S
O49 O 0.2972(18) 0.3384(12) -0.2275(8) 0.033(11) Uiso 1 1 d .
O48 O 0.2726(13) 0.4289(9) -0.1956(7) 0.016(7) Uiso 1 1 d .
O47 O 0.0000 0.2642(12) 0.0093(7) 0.018(10) Uiso 1 2 d S
O46 O 0.1655(14) 0.3722(9) 0.0550(8) 0.028(9) Uiso 1 1 d .
O45 O 0.3056(14) 0.3383(11) 0.0264(7) 0.042(10) Uiso 1 1 d .
O44 O 0.2043(13) 0.4470(9) -0.3345(6) 0.026(8) Uiso 1 1 d .
O43 O 0.3871(14) 0.4569(10) 0.0299(7) 0.038(10) Uiso 1 1 d .
O42 O 0.0991(12) 0.4204(9) -0.3627(6) 0.038(8) Uiso 1 1 d .
O41 O 0.2810(14) 0.4505(10) -0.2958(7) 0.035(10) Uiso 1 1 d .
O40 O 0.3073(11) 0.4475(9) -0.0984(6) 0.027(8) Uiso 1 1 d .
O39 O 0.1211(13) 0.2631(10) -0.3374(6) 0.037(9) Uiso 1 1 d .
O38 O 0.0000 0.372(2) -0.2798(14) 0.070(19) Uiso 1 2 d S
O37 O 0.1033(9) 0.4189(7) 0.2279(5) 0.015(6) Uiso 1 1 d .
O36 O 0.2963(11) 0.3371(9) -0.1653(5) 0.021(7) Uiso 1 1 d .
O35 O 0.0881(16) 0.5000 0.1840(7) 0.020 Uiso 1 2 d S
O34 O 0.0966(13) 0.2640(10) 0.0531(7) 0.035(9) Uiso 1 1 d .
O33 O 0.2947(16) 0.3380(11) 0.0859(7) 0.025(10) Uiso 1 1 d .
O32 O 0.0000 0.3727(10) 0.1372(7) 0.006(8) Uiso 1 2 d S
O31 O 0.2784(16) 0.5000 -0.1483(7) 0.018(10) Uiso 1 2 d S
O30 O 0.0955(19) 0.5000 -0.3216(9) 0.044(9) Uiso 1 2 d S
O29 O 0.3655(11) 0.4229(9) 0.0084(6) 0.017(7) Uiso 1 1 d .
O28 O 0.3017(14) 0.4088(10) -0.3429(7) 0.039(9) Uiso 1 1 d .
O27 O 0.0943(11) 0.2593(8) -0.1974(5) 0.017(6) Uiso 1 1 d .
O26 O 0.2100(10) 0.2939(8) -0.1641(5) 0.031(7) Uiso 1 1 d .
O25 O 0.2988(12) 0.2652(9) -0.1363(6) 0.035(8) Uiso 1 1 d .
O24 O 0.3179(11) 0.4498(9) -0.0442(6) 0.027(8) Uiso 1 1 d .
O23 O 0.2981(14) 0.2625(10) -0.2566(6) 0.029(9) Uiso 1 1 d .
O22 O 0.2058(13) 0.4528(9) 0.1965(6) 0.031(9) Uiso 1 1 d .
O21 O 0.2058(10) 0.2809(8) 0.0227(5) 0.027(6) Uiso 1 1 d .
O20 O 0.2982(12) 0.2578(9) -0.0002(6) 0.039(9) Uiso 1 1 d .
O19 O 0.0000 0.3687(16) -0.3943(6) 0.054(17) Uiso 1 2 d SD
O18 O 0.4050(10) 0.3586(8) 0.0601(5) 0.019(7) Uiso 1 1 d .
O17 O 0.2977(13) 0.4019(9) 0.2033(6) 0.031(8) Uiso 1 1 d .
O16 O 0.2043(9) 0.2879(8) -0.2285(5) 0.014(6) Uiso 1 1 d .
O15 O 0.3634(9) 0.2589(7) -0.1953(5) 0.021(6) Uiso 1 1 d .
O14 O 0.2033(14) 0.2797(10) 0.0846(6) 0.051(10) Uiso 1 1 d .
O13 O 0.1772(17) 0.5000 -0.3908(8) 0.019(11) Uiso 1 2 d S
O12 O 0.0618(11) 0.2815(8) -0.2967(5) 0.029(7) Uiso 1 1 d .
O11 O 0.2314(7) 0.4026(5) -0.0694(12) 0.054(5) Uiso 1 1 d .
O10 O 0.1683(19) 0.5000 0.2511(9) 0.032(13) Uiso 1 2 d S
O9 O 0.393(3) 0.5000 -0.2819(14) 0.062(19) Uiso 1 2 d S
O8 O 0.0684(12) 0.2905(10) 0.1539(6) 0.045(9) Uiso 1 1 d .
O7 O 0.3958(19) 0.5000 0.1415(9) 0.021(11) Uiso 1 2 d S
O6 O 0.0000 0.1804(12) -0.0477(8) 0.054(11) Uiso 1 2 d S
O5 O 0.2815(12) 0.2056(8) 0.0567(6) 0.044(7) Uiso 1 1 d .
O4 O 0.3735(14) 0.5000 0.1978(8) 0.044(10) Uiso 1 2 d S
O3 O 0.200(2) 0.5000 -0.0995(10) 0.071(17) Uiso 1 2 d S
O2 O 0.0000 0.2566(12) -0.3732(7) 0.039(10) Uiso 1 2 d S
O1 O 0.0000 0.244(2) 0.2291(10) 0.045(19) Uiso 0.60 2 d SPD
C1 C 0.0000 0.2139(9) -0.070(2) 0.022(6) Uiso 1 2 d S
C2 C 0.2303(12) 0.5000 -0.0727(12) 0.030(8) Uiso 1 2 d SD
C3 C 0.308(3) 0.5000 -0.3796(16) 0.08(2) Uiso 1 2 d S
C4 C 0.0000 0.2608(13) 0.2008(10) 0.028(16) Uiso 1 2 d SD
C5 C 0.2971(13) 0.2599(10) -0.1967(7) 0.020 Uiso 1 1 d D
C6 C 0.2978(16) 0.5000 0.2020(8) 0.019(10) Uiso 1 2 d S
C7 C 0.3085(18) 0.5000 -0.3482(10) 0.020 Uiso 1 2 d SD
C8 C 0.3632(16) 0.2476(13) 0.0584(8) 0.034(11) Uiso 1 1 d .
C9 C 0.0000 0.1915(14) -0.1011(9) 0.018(9) Uiso 1 2 d S
C10 C 0.294(2) 0.5000 0.2367(10) 0.020 Uiso 1 2 d S
C11 C 0.188(2) 0.5000 -0.0437(10) 0.021(12) Uiso 1 2 d SD
C12 C 0.300(2) 0.2472(13) 0.0565(10) 0.056(12) Uiso 1 1 d .
C13 C 0.266(2) 0.2073(12) -0.1939(10) 0.066(15) Uiso 1 1 d D
C14 C 0.0000 0.2079(17) -0.3255(11) 0.037(16) Uiso 1 2 d S
C15 C 0.0000 0.2528(15) -0.3416(11) 0.033(17) Uiso 1 2 d SD
C16 C 0.0000 0.2047(14) 0.1925(10) 0.026(13) Uiso 1 2 d SD
Na1 Na 0.0000 0.2180(4) 0.0559(2) 0.005(2) Uiso 1 2 d S
Na2 Na 0.2161(12) 0.3963(9) 0.1156(6) 0.023(7) Uiso 0.50 1 d P
Na3 Na 0.1824(5) 0.3087(4) -0.0377(3) 0.048(3) Uiso 1 1 d .
Na4 Na 0.5000 0.5000 -0.072(3) 0.072(12) Uiso 0.60 4 d SP
Na5 Na 0.2413(19) 0.2152(16) -0.0985(9) 0.020(11) Uiso 0.25 1 d P
Na6 Na 0.2384(9) 0.2049(7) -0.0358(4) 0.078(6) Uiso 1 1 d .
Na7 Na 0.2202(12) 0.3986(9) -0.0063(5) 0.042(7) Uiso 0.50 1 d P
Na8 Na 0.2020(11) 0.4102(8) -0.1393(5) 0.033(6) Uiso 0.50 1 d P
Na9 Na 0.2229(12) 0.3911(9) -0.2603(6) 0.072(9) Uiso 0.80 1 d P
Na10 Na 0.0544(11) 0.4419(8) -0.2868(5) 0.050(6) Uiso 0.50 1 d P
O1W O 0.0000 0.5000 -0.2781(8) 0.035(9) Uiso 1 4 d S
O2W O 0.1278(5) 0.3968(4) 0.1605(3) 0.000(3) Uiso 1 1 d .
O3W O 0.1859(7) 0.4432(5) -0.2226(3) 0.020 Uiso 1 1 d .
O4W O 0.086(2) 0.4382(17) 0.0139(10) 0.069(14) Uiso 0.50 1 d P
O5W O 0.1055(17) 0.3763(13) -0.0633(10) 0.060(13) Uiso 0.50 1 d P
O6W O 0.125(5) 0.264(4) -0.080(3) 0.12(4) Uiso 0.30 1 d P
O7W O 0.1560(14) 0.1886(11) -0.0370(7) 0.103(10) Uiso 1 1 d .
O8W O 0.0972(9) 0.4409(7) -0.2435(4) 0.045(5) Uiso 1 1 d .
O9W O 0.0354(18) 0.1508(15) 0.0265(9) 0.055(12) Uiso 0.50 1 d P
O10W O 0.019(2) 0.1527(18) 0.1110(12) 0.072(19) Uiso 0.40 1 d P
O11W O 0.176(2) 0.5000 0.0497(12) 0.042(14) Uiso 0.80 2 d SP
O12W O 0.2029(13) 0.3010(10) -0.2958(6) 0.053(9) Uiso 1 1 d .
O13W O 0.170(4) 0.5000 -0.1886(17) 0.12(3) Uiso 1 2 d S
O14W O 0.205(2) 0.2927(18) 0.1504(11) 0.039(15) Uiso 0.50 1 d P
O15W O 0.1246(16) 0.2057(13) 0.0001(8) 0.056(12) Uiso 0.75 1 d P
O16W O 0.1401(18) 0.2128(14) -0.1401(8) 0.021(10) Uiso 0.50 1 d P
O17W O 0.1403(15) 0.2208(12) 0.1186(7) 0.047(10) Uiso 0.75 1 d P
O18W O 0.150(2) 0.2224(18) -0.2676(11) 0.050(15) Uiso 0.50 1 d P
O19W O 0.3982(18) 0.3418(13) 0.1296(8) 0.068(13) Uiso 0.75 1 d P
O20W O 0.3966(17) 0.3536(14) -0.2773(9) 0.026(10) Uiso 0.50 1 d P

loop_
_atom_site_aniso_label
_atom_site_aniso_U_11
_atom_site_aniso_U_22
_atom_site_aniso_U_33
_atom_site_aniso_U_23
_atom_site_aniso_U_13
_atom_site_aniso_U_12
U1 0.0156(15) 0.0436(16) 0.0269(15) 0.0067(14) 0.0021(14) -0.0004(12)
U2 0.018(2) 0.043(2) 0.020(2) -0.0011(18) 0.000 0.000
U3 0.026(2) 0.030(2) 0.018(2) 0.000 -0.0058(18) 0.000
U4 0.019(2) 0.047(2) 0.022(2) 0.0074(18) 0.000 0.000
U5 0.018(2) 0.039(2) 0.016(2) -0.0024(17) 0.000 0.000
U6 0.0175(16) 0.0418(16) 0.0205(14) -0.0034(13) -0.0003(14) -0.0015(12)
U7 0.0239(15) 0.0306(14) 0.0216(14) 0.0008(14) 0.0000(13) 0.0017(12)
U8 0.0225(15) 0.0296(14) 0.0218(14) -0.0005(13) -0.0011(13) 0.0005(12)
U9 0.024(2) 0.030(2) 0.017(2) 0.000 0.0034(18) 0.000
U10 0.021(2) 0.0267(19) 0.023(2) 0.000 -0.0042(18) 0.000
U11 0.021(2) 0.028(2) 0.023(2) 0.0036(17) 0.000 0.000
U12 0.023(2) 0.032(2) 0.021(2) 0.000 -0.0008(18) 0.000
U13 0.022(2) 0.025(2) 0.028(2) -0.0016(18) 0.000 0.000
U14 0.021(2) 0.031(2) 0.026(2) 0.000 -0.0002(18) 0.000
U15 0.022(2) 0.048(2) 0.021(2) -0.0066(18) 0.000 0.000
U16 0.018(2) 0.0268(19) 0.027(2) 0.000 -0.0026(18) 0.000
P1 0.033(11) 0.016(8) 0.036(11) 0.002(8) -0.002(8) 0.004(8)
P2 0.018(9) 0.037(9) 0.028(10) 0.008(8) -0.001(7) -0.008(8)
P3 0.020(3) 0.047(3) 0.019(3) -0.010(11) -0.003(11) 0.007(2)
P4 0.026(9) 0.031(9) 0.028(9) -0.005(8) 0.004(7) 0.012(8)
P5 0.016(8) 0.039(10) 0.026(9) 0.000(8) -0.006(7) -0.009(7)
P6 0.034(11) 0.033(10) 0.032(11) 0.001(8) 0.002(9) 0.005(9)
P7 0.033(3) 0.030(3) 0.023(3) -0.001(10) -0.006(10) -0.006(2)
P8 0.005(6) 0.038(9) 0.029(9) 0.009(7) -0.004(6) -0.007(6)
P9 0.028(10) 0.034(10) 0.022(10) 0.006(8) 0.007(8) 0.009(8)
P10 0.044(11) 0.054(11) 0.025(9) -0.007(8) -0.003(8) 0.018(9)

loop_
_atom_type_symbol
_atom_type_description
_atom_type_scat_dispersion_real
_atom_type_scat_dispersion_imag
_atom_type_scat_source
O O 0.0106 0.0060 'International Tables Vol C Tables 4.2.6.8 and 6.1.1.4'
C C 0.0033 0.0016 'International Tables Vol C Tables 4.2.6.8 and 6.1.1.4'
Na Na 0.0362 0.0249 'International Tables Vol C Tables 4.2.6.8 and 6.1.1.4'
P P 0.1023 0.0942 'International Tables Vol C Tables 4.2.6.8 and 6.1.1.4'
U U -9.6767 9.6646 'International Tables Vol C Tables 4.2.6.8 and 6.1.1.4'

loop_
_geom_angle_atom_site_label_1
_geom_angle_atom_site_label_2
_geom_angle_atom_site_label_3
_geom_angle
_geom_angle_site_symmetry_1
_geom_angle_site_symmetry_3
O64 U1 O27 176.0(14) . .
O64 U1 O55 86.4(14) . .
O27 U1 O55 91.4(10) . .
O64 U1 O51 93.5(13) . .
O27 U1 O51 90.3(9) . .
O55 U1 O51 142.2(8) . .
O64 U1 O16 87.8(12) . .
O27 U1 O16 88.4(9) . .
O55 U1 O16 71.1(8) . .
O51 U1 O16 146.7(7) . .
O64 U1 O88 86.4(13) . .
O27 U1 O88 93.6(10) . .
O55 U1 O88 33.3(10) . .
O51 U1 O88 108.9(9) . .
O16 U1 O88 104.3(9) . .
O64 U1 O26 83.9(12) . .
O27 U1 O26 96.2(10) . .
O55 U1 O26 147.0(9) . .
O51 U1 O26 70.0(7) . .
O16 U1 O26 77.1(7) . .
O88 U1 O26 170.1(9) . .
O64 U1 O73 88.6(12) . .
O27 U1 O73 95.1(9) . .
O55 U1 O73 104.2(9) . .
O51 U1 O73 38.0(7) . .
O16 U1 O73 174.3(8) . .
O88 U1 O73 71.0(9) . .
O26 U1 O73 106.9(8) . .
O64 U1 Na8 41.5(13) . .
O27 U1 Na8 141.5(9) . .
O55 U1 Na8 125.7(7) . .
O51 U1 Na8 54.9(6) . .
O16 U1 Na8 111.3(6) . .
O88 U1 Na8 111.7(8) . .
O26 U1 Na8 59.3(7) . .
O73 U1 Na8 68.4(7) . .
O85 U2 O62 177.2(15) . .
O85 U2 O73 95.8(12) . 4
O62 U2 O73 81.8(10) . 4
O85 U2 O73 95.8(12) . .
O62 U2 O73 81.8(10) . .
O73 U2 O73 66.1(12) 4 .
O85 U2 O89 86.0(12) . 4
O62 U2 O89 96.1(10) . 4
O73 U2 O89 109.1(10) 4 4
O73 U2 O89 174.9(10) . 4
O85 U2 O89 86.0(12) . .
O62 U2 O89 96.1(10) . .
O73 U2 O89 174.9(10) 4 .
O73 U2 O89 109.1(10) . .
O89 U2 O89 75.7(15) 4 .
O85 U2 O51 89.1(6) . .
O62 U2 O51 90.0(6) . .
O73 U2 O51 105.4(8) 4 .
O73 U2 O51 39.4(8) . .
O89 U2 O51 145.5(9) 4 .
O89 U2 O51 69.8(9) . .
O85 U2 O51 89.1(6) . 4
O62 U2 O51 90.0(6) . 4
O73 U2 O51 39.4(8) 4 4
O73 U2 O51 105.4(8) . 4
O89 U2 O51 69.8(9) 4 4
O89 U2 O51 145.5(9) . 4
O51 U2 O51 144.3(10) . 4
O31 U3 O61 176.5(14) . .
O31 U3 O58 96.0(11) . 3_565
O61 U3 O58 86.9(10) . 3_565
O31 U3 O58 96.0(11) . .
O61 U3 O58 86.9(10) . .
O58 U3 O58 70.6(12) 3_565 .
O31 U3 O40 84.0(11) . .
O61 U3 O40 93.3(9) . .
O58 U3 O40 177.5(9) 3_565 .
O58 U3 O40 106.8(8) . .
O31 U3 O40 84.0(11) . 3_565
O61 U3 O40 93.3(9) . 3_565
O58 U3 O40 106.8(8) 3_565 3_565
O58 U3 O40 177.5(9) . 3_565
O40 U3 O40 75.7(12) . 3_565
O31 U3 O59 89.4(8) . .
O61 U3 O59 91.7(8) . .
O58 U3 O59 107.4(10) 3_565 .
O58 U3 O59 36.9(9) . .
O40 U3 O59 70.1(9) . .
O40 U3 O59 145.6(9) 3_565 .
O31 U3 O59 89.4(8) . 3_565
O61 U3 O59 91.7(8) . 3_565
O58 U3 O59 36.9(9) 3_565 3_565
O58 U3 O59 107.4(10) . 3_565
O40 U3 O59 145.6(9) . 3_565
O40 U3 O59 70.1(9) 3_565 3_565
O59 U3 O59 143.8(14) . 3_565
O76 U4 O38 180(2) . .
O76 U4 O88 93.9(12) . 4
O38 U4 O88 86.1(18) . 4
O76 U4 O88 93.9(12) . .
O38 U4 O88 86.1(18) . .
O88 U4 O88 70.2(16) 4 .
O76 U4 O12 90.4(11) . .
O38 U4 O12 89.6(17) . .
O88 U4 O12 175.7(9) 4 .
O88 U4 O12 109.3(10) . .
O76 U4 O12 90.4(11) . 4
O38 U4 O12 89.6(17) . 4
O88 U4 O12 109.3(10) 4 4
O88 U4 O12 175.7(9) . 4
O12 U4 O12 70.8(12) . 4
O76 U4 O55 92.2(8) . .
O38 U4 O55 87.8(9) . .
O88 U4 O55 103.3(11) 4 .
O88 U4 O55 33.1(10) . .
O12 U4 O55 76.3(9) . .
O12 U4 O55 147.0(9) 4 .
O76 U4 O55 92.2(8) . 4
O38 U4 O55 87.8(9) . 4
O88 U4 O55 33.1(10) 4 4
O88 U4 O55 103.3(11) . 4
O12 U4 O55 147.0(9) . 4
O12 U4 O55 76.3(9) 4 4
O55 U4 O55 136.3(13) . 4
O76 U4 Na10 158.9(7) . 4
O38 U4 Na10 21.1(10) . 4
O88 U4 Na10 67.0(8) 4 4
O88 U4 Na10 88.1(8) . 4
O12 U4 Na10 108.8(7) . 4
O12 U4 Na10 87.8(7) 4 4
O55 U4 Na10 100.6(7) . 4
O55 U4 Na10 66.9(7) 4 4
O76 U4 Na10 158.9(7) . .
O38 U4 Na10 21.1(10) . .
O88 U4 Na10 88.1(8) 4 .
O88 U4 Na10 67.0(8) . .
O12 U4 Na10 87.8(7) . .
O12 U4 Na10 108.8(7) 4 .
O55 U4 Na10 66.9(7) . .
O55 U4 Na10 100.6(7) 4 .
Na10 U4 Na10 36.2(7) 4 .
O47 U5 O63 174.5(15) . .
O47 U5 O69 88.2(11) . .
O63 U5 O69 96.3(9) . .
O47 U5 O69 88.2(11) . 4
O63 U5 O69 96.3(9) . 4
O69 U5 O69 69.2(13) . 4
O47 U5 O65 94.9(8) . 4
O63 U5 O65 87.2(7) . 4
O69 U5 O65 102.4(9) . 4
O69 U5 O65 33.7(9) 4 4
O47 U5 O65 94.9(8) . .
O63 U5 O65 87.2(7) . .
O69 U5 O65 33.7(9) . .
O69 U5 O65 102.4(9) 4 .
O65 U5 O65 134.4(13) 4 .
O47 U5 O67 90.8(11) . 4
O63 U5 O67 84.8(9) . 4
O69 U5 O67 177.4(9) . 4
O69 U5 O67 108.4(9) 4 4
O65 U5 O67 75.3(9) 4 4
O65 U5 O67 148.8(9) . 4
O47 U5 O67 90.8(11) . .
O63 U5 O67 84.8(9) . .
O69 U5 O67 108.4(9) . .
O69 U5 O67 177.4(9) 4 .
O65 U5 O67 148.8(9) 4 .
O65 U5 O67 75.3(9) . .
O67 U5 O67 74.0(13) 4 .
O47 U5 Na1 17.7(12) . .
O63 U5 Na1 167.8(9) . .
O69 U5 Na1 73.7(6) . .
O69 U5 Na1 73.7(6) 4 .
O65 U5 Na1 88.1(7) 4 .
O65 U5 Na1 88.1(7) . .
O67 U5 Na1 104.8(6) 4 .
O67 U5 Na1 104.8(6) . .
O34 U6 O46 177.4(16) . .
O34 U6 O69 88.8(12) . .
O46 U6 O69 89.6(12) . .
O34 U6 O87 94.2(12) . .
O46 U6 O87 87.1(13) . .
O69 U6 O87 68.7(10) . .
O34 U6 O14 86.7(12) . .
O46 U6 O14 95.0(13) . .
O69 U6 O14 175.1(10) . .
O87 U6 O14 109.7(11) . .
O34 U6 O56 90.0(12) . .
O46 U6 O56 92.4(13) . .
O69 U6 O56 106.1(9) . .
O87 U6 O56 37.8(9) . .
O14 U6 O56 72.0(9) . .
O34 U6 O65 91.5(12) . .
O46 U6 O65 86.0(13) . .
O69 U6 O65 34.2(9) . .
O87 U6 O65 102.4(10) . .
O14 U6 O65 147.8(10) . .
O56 U6 O65 140.2(8) . .
O34 U6 O21 84.9(12) . .
O46 U6 O21 93.7(12) . .
O69 U6 O21 109.3(9) . .
O87 U6 O21 177.9(9) . .
O14 U6 O21 72.2(9) . .
O56 U6 O21 144.0(7) . .
O65 U6 O21 75.7(8) . .
O34 U6 Na2 137.3(11) . .
O46 U6 Na2 45.3(13) . .
O69 U6 Na2 121.5(8) . .
O87 U6 Na2 73.2(9) . .
O14 U6 Na2 61.4(8) . .
O56 U6 Na2 55.0(6) . .
O65 U6 Na2 130.7(7) . .
O21 U6 Na2 108.7(6) . .
O34 U6 Na1 19.6(10) . .
O46 U6 Na1 160.4(10) . .
O69 U6 Na1 74.7(7) . .
O87 U6 Na1 76.5(7) . .
O14 U6 Na1 100.5(7) . .
O56 U6 Na1 81.1(5) . .
O65 U6 Na1 87.3(7) . .
O21 U6 Na1 102.4(5) . .
Na2 U6 Na1 135.3(4) . .
O60 U7 O18 175.5(15) . .
O60 U7 O75 89.3(14) . .
O18 U7 O75 90.8(10) . .
O60 U7 O45 94.4(15) . .
O18 U7 O45 85.5(11) . .
O75 U7 O45 176.3(11) . .
O60 U7 O70 86.5(15) . .
O18 U7 O70 90.8(10) . .
O75 U7 O70 37.4(9) . .
O45 U7 O70 142.8(10) . .
O60 U7 O33 91.4(15) . .
O18 U7 O33 84.3(11) . .
O75 U7 O33 106.8(11) . .
O45 U7 O33 73.2(10) . .
O70 U7 O33 69.6(11) . .
O60 U7 O43 87.9(14) . .
O18 U7 O43 96.4(10) . .
O75 U7 O43 69.5(10) . .
O45 U7 O43 110.6(11) . .
O70 U7 O43 106.6(10) . .
O33 U7 O43 176.2(11) . .
O60 U7 O29 89.8(15) . .
O18 U7 O29 94.5(10) . .
O75 U7 O29 105.0(9) . .
O45 U7 O29 75.0(10) . .
O70 U7 O29 142.1(9) . .
O33 U7 O29 148.2(10) . .
O43 U7 O29 35.5(9) . .
O60 U7 Na2 54.3(14) . .
O18 U7 Na2 121.2(8) . .
O75 U7 Na2 81.6(8) . .
O45 U7 Na2 100.6(9) . .
O70 U7 Na2 50.9(8) . .
O33 U7 Na2 44.6(9) . .
O43 U7 Na2 132.7(8) . .
O29 U7 Na2 143.8(7) . .
O60 U7 Na7 52.7(14) . .
O18 U7 Na7 129.1(9) . .
O75 U7 Na7 135.2(8) . .
O45 U7 Na7 48.0(9) . .
O70 U7 Na7 137.7(8) . .
O33 U7 Na7 97.9(10) . .
O43 U7 Na7 84.6(9) . .
O29 U7 Na7 58.7(7) . .
Na2 U7 Na7 91.3(6) . .
O48 U8 O66 176.4(12) . .
O48 U8 O58 92.9(11) . .
O66 U8 O58 83.5(10) . .
O48 U8 O49 92.4(13) . .
O66 U8 O49 91.2(13) . .
O58 U8 O49 173.8(12) . .
O48 U8 O59 89.7(13) . .
O66 U8 O59 87.7(11) . .
O58 U8 O59 38.6(9) . .
O49 U8 O59 144.7(12) . .
O48 U8 O86 89.0(11) . .
O66 U8 O86 89.4(10) . .
O58 U8 O86 69.9(8) . .
O49 U8 O86 107.0(11) . .
O59 U8 O86 108.3(9) . .
O48 U8 O36 88.7(11) . .
O66 U8 O36 92.9(10) . .
O58 U8 O36 109.3(9) . .
O49 U8 O36 74.0(10) . .
O59 U8 O36 70.8(9) . .
O86 U8 O36 177.5(8) . .
O48 U8 O84 87.1(12) . .
O66 U8 O84 93.5(11) . .
O58 U8 O84 105.4(9) . .
O49 U8 O84 71.7(11) . .
O59 U8 O84 143.6(9) . .
O86 U8 O84 35.4(8) . .
O36 U8 O84 145.2(9) . .
O48 U8 Na9 59.0(11) . .
O66 U8 Na9 123.9(9) . .
O58 U8 Na9 139.7(7) . .
O49 U8 Na9 42.5(10) . .
O59 U8 Na9 147.8(9) . .
O86 U8 Na9 80.5(7) . .
O36 U8 Na9 99.1(7) . .
O84 U8 Na9 50.1(7) . .
O48 U8 Na8 43.4(10) . .
O66 U8 Na8 136.5(9) . .
O58 U8 Na8 87.9(7) . .
O49 U8 Na8 98.2(10) . .
O59 U8 Na8 60.9(8) . .
O86 U8 Na8 127.1(7) . .
O36 U8 Na8 50.4(7) . .
O84 U8 Na8 129.9(7) . .
Na9 U8 Na8 88.8(5) . .
O72 U9 O52 174(2) . .
O72 U9 O43 95.3(17) . .
O52 U9 O43 89.4(13) . .
O72 U9 O43 95.3(17) . 3_565
O52 U9 O43 89.4(13) . 3_565
O43 U9 O43 65.2(16) . 3_565
O72 U9 O29 92.1(8) . 3_565
O52 U9 O29 89.8(8) . 3_565
O43 U9 O29 102.5(10) . 3_565
O43 U9 O29 37.3(10) 3_565 3_565
O72 U9 O29 92.1(8) . .
O52 U9 O29 89.8(8) . .
O43 U9 O29 37.3(10) . .
O43 U9 O29 102.5(10) 3_565 .
O29 U9 O29 139.8(13) 3_565 .
O72 U9 O24 82.2(15) . 3_565
O52 U9 O24 93.4(11) . 3_565
O43 U9 O24 174.6(10) . 3_565
O43 U9 O24 110.1(10) 3_565 3_565
O29 U9 O24 72.9(9) 3_565 3_565
O29 U9 O24 147.2(9) . 3_565
O72 U9 O24 82.2(15) . .
O52 U9 O24 93.4(11) . .
O43 U9 O24 110.1(10) . .
O43 U9 O24 174.6(10) 3_565 .
O29 U9 O24 147.2(9) 3_565 .
O29 U9 O24 72.9(9) . .
O24 U9 O24 74.4(12) 3_565 .
O72 U9 Na7 127.4(9) . .
O52 U9 Na7 50.2(6) . .
O43 U9 Na7 83.3(9) . .
O43 U9 Na7 129.5(9) 3_565 .
O29 U9 Na7 139.8(7) 3_565 .
O29 U9 Na7 56.6(7) . .
O24 U9 Na7 102.1(7) 3_565 .
O24 U9 Na7 50.5(7) . .
O72 U9 Na7 127.4(9) . 3_565
O52 U9 Na7 50.2(6) . 3_565
O43 U9 Na7 129.5(9) . 3_565
O43 U9 Na7 83.3(9) 3_565 3_565
O29 U9 Na7 56.6(7) 3_565 3_565
O29 U9 Na7 139.8(7) . 3_565
O24 U9 Na7 50.5(7) 3_565 3_565
O24 U9 Na7 102.1(7) . 3_565
Na7 U9 Na7 88.8(8) . 3_565
O7 U10 O81 178.5(18) . .
O7 U10 O68 87.8(13) . .
O81 U10 O68 93.4(11) . .
O7 U10 O68 87.8(13) . 3_565
O81 U10 O68 93.4(11) . 3_565
O68 U10 O68 74.4(12) . 3_565
O7 U10 O75 87.4(13) . .
O81 U10 O75 91.4(11) . .
O68 U10 O75 106.4(8) . .
O68 U10 O75 175.1(9) 3_565 .
O7 U10 O75 87.4(13) . 3_565
O81 U10 O75 91.4(11) . 3_565
O68 U10 O75 175.1(9) . 3_565
O68 U10 O75 106.4(8) 3_565 3_565
O75 U10 O75 72.3(12) . 3_565
O7 U10 O70 91.4(8) . .
O81 U10 O70 88.0(7) . .
O68 U10 O70 72.7(9) . .
O68 U10 O70 147.2(9) 3_565 .
O75 U10 O70 34.1(8) . .
O75 U10 O70 106.3(9) 3_565 .
O7 U10 O70 91.4(8) . 3_565
O81 U10 O70 88.0(7) . 3_565
O68 U10 O70 147.2(9) . 3_565
O68 U10 O70 72.7(9) 3_565 3_565
O75 U10 O70 106.3(9) . 3_565
O75 U10 O70 34.1(8) 3_565 3_565
O70 U10 O70 140.1(13) . 3_565
O7 U10 Na2 125.8(7) . 3_565
O81 U10 Na2 54.8(6) . 3_565
O68 U10 Na2 103.9(8) . 3_565
O68 U10 Na2 47.8(7) 3_565 3_565
O75 U10 Na2 135.4(7) . 3_565
O75 U10 Na2 79.8(7) 3_565 3_565
O70 U10 Na2 142.7(8) . 3_565
O70 U10 Na2 51.6(7) 3_565 3_565
O7 U10 Na2 125.8(7) . .
O81 U10 Na2 54.8(6) . .
O68 U10 Na2 47.8(8) . .
O68 U10 Na2 103.9(8) 3_565 .
O75 U10 Na2 79.8(7) . .
O75 U10 Na2 135.4(7) 3_565 .
O70 U10 Na2 51.6(7) . .
O70 U10 Na2 142.7(8) 3_565 .
Na2 U10 Na2 97.8(8) 3_565 .
O79 U11 O57 179.0(15) . .
O79 U11 O77 88.3(13) . .
O57 U11 O77 90.9(13) . .
O79 U11 O77 88.3(13) . 4
O57 U11 O77 90.9(13) . 4
O77 U11 O77 78(2) . 4
O79 U11 O78 93.7(10) . .
O57 U11 O78 87.1(11) . .
O77 U11 O78 103.5(12) . .
O77 U11 O78 177.5(12) 4 .
O79 U11 O78 93.7(10) . 4
O57 U11 O78 87.1(11) . 4
O77 U11 O78 177.5(12) . 4
O77 U11 O78 103.5(12) 4 4
O78 U11 O78 74.9(12) . 4
O79 U11 O37 89.6(6) . 4
O57 U11 O37 90.1(6) . 4
O77 U11 O37 111.3(12) . 4
O77 U11 O37 33.3(10) 4 4
O78 U11 O37 145.1(8) . 4
O78 U11 O37 70.2(8) 4 4
O79 U11 O37 89.6(6) . .
O57 U11 O37 90.1(6) . .
O77 U11 O37 33.3(10) . .
O77 U11 O37 111.3(12) 4 .
O78 U11 O37 70.2(8) . .
O78 U11 O37 145.1(8) 4 .
O37 U11 O37 144.6(10) 4 .
O9 U12 O83 174(3) . .
O9 U12 O86 86.4(19) . .
O83 U12 O86 98.3(13) . .
O9 U12 O86 86.4(19) . 3_565
O83 U12 O86 98.3(13) . 3_565
O86 U12 O86 65.7(12) . 3_565
O9 U12 O84 89.6(10) . .
O83 U12 O84 92.1(8) . .
O86 U12 O84 38.5(9) . .
O86 U12 O84 104.2(9) 3_565 .
O9 U12 O84 89.6(10) . 3_565
O83 U12 O84 92.1(8) . 3_565
O86 U12 O84 104.2(9) . 3_565
O86 U12 O84 38.5(9) 3_565 3_565
O84 U12 O84 142.6(13) . 3_565
O9 U12 O41 90.9(19) . 3_565
O83 U12 O41 84.6(14) . 3_565
O86 U12 O41 176.0(10) . 3_565
O86 U12 O41 111.2(10) 3_565 3_565
O84 U12 O41 144.6(10) . 3_565
O84 U12 O41 72.8(10) 3_565 3_565
O9 U12 O41 90.9(19) . .
O83 U12 O41 84.6(14) . .
O86 U12 O41 111.2(10) . .
O86 U12 O41 176.0(10) 3_565 .
O84 U12 O41 72.8(10) . .
O84 U12 O41 144.6(10) 3_565 .
O41 U12 O41 71.8(15) 3_565 .
O9 U12 Na9 121.5(9) . 3_565
O83 U12 Na9 56.6(6) . 3_565
O86 U12 Na9 137.3(7) . 3_565
O86 U12 Na9 83.1(7) 3_565 3_565
O84 U12 Na9 148.7(8) . 3_565
O84 U12 Na9 50.4(8) 3_565 3_565
O41 U12 Na9 42.7(8) 3_565 3_565
O41 U12 Na9 100.8(8) . 3_565
O9 U12 Na9 121.5(9) . .
O83 U12 Na9 56.6(6) . .
O86 U12 Na9 83.1(7) . .
O86 U12 Na9 137.3(7) 3_565 .
O84 U12 Na9 50.4(8) . .
O84 U12 Na9 148.7(8) 3_565 .
O41 U12 Na9 100.8(8) 3_565 .
O41 U12 Na9 42.7(8) . .
Na9 U12 Na9 103.9(8) 3_565 .
O74 U13 O19 180(2) . .
O74 U13 O42 85.1(7) . .
O19 U13 O42 94.8(8) . .
O74 U13 O42 85.1(7) . 4
O19 U13 O42 94.8(8) . 4
O42 U13 O42 145.7(13) . 4
O74 U13 O82 94.3(12) . .
O19 U13 O82 85.4(14) . .
O42 U13 O82 39.6(8) . .
O42 U13 O82 108.8(8) 4 .
O74 U13 O82 94.3(12) . 4
O19 U13 O82 85.4(14) . 4
O42 U13 O82 108.8(8) . 4
O42 U13 O82 39.6(8) 4 4
O82 U13 O82 69.8(9) . 4
O74 U13 O71 85.6(13) . 4
O19 U13 O71 94.8(15) . 4
O42 U13 O71 142.4(10) . 4
O42 U13 O71 69.1(10) 4 4
O82 U13 O71 177.9(9) . 4
O82 U13 O71 108.1(9) 4 4
O74 U13 O71 85.6(13) . .
O19 U13 O71 94.8(15) . .
O42 U13 O71 69.1(10) . .
O42 U13 O71 142.4(10) 4 .
O82 U13 O71 108.1(9) . .
O82 U13 O71 177.9(9) 4 .
O71 U13 O71 74.0(16) 4 .
O74 U13 Na10 19.6(5) . .
O19 U13 Na10 160.6(6) . .
O42 U13 Na10 69.0(7) . .
O42 U13 Na10 104.7(7) 4 .
O82 U13 Na10 88.1(6) . .
O82 U13 Na10 109.5(6) 4 .
O71 U13 Na10 92.4(9) 4 .
O71 U13 Na10 69.9(8) . .
O74 U13 Na10 19.6(5) . 4
O19 U13 Na10 160.6(6) . 4
O42 U13 Na10 104.6(7) . 4
O42 U13 Na10 69.0(7) 4 4
O82 U13 Na10 109.5(6) . 4
O82 U13 Na10 88.1(6) 4 4
O71 U13 Na10 69.9(8) 4 4
O71 U13 Na10 92.4(9) . 4
Na10 U13 Na10 37.3(7) . 4
O30 U14 O13 172.5(17) . .
O30 U14 O82 97.6(12) . 3_565
O13 U14 O82 88.7(11) . 3_565
O30 U14 O82 97.6(12) . .
O13 U14 O82 88.7(11) . .
O82 U14 O82 65.9(9) 3_565 .
O30 U14 O42 87.5(8) . .
O13 U14 O42 94.9(7) . .
O82 U14 O42 104.7(8) 3_565 .
O82 U14 O42 39.1(8) . .
O30 U14 O42 87.5(8) . 3_565
O13 U14 O42 94.9(7) . 3_565
O82 U14 O42 39.1(8) 3_565 3_565
O82 U14 O42 104.7(8) . 3_565
O42 U14 O42 142.1(13) . 3_565
O30 U14 O44 84.6(12) . 3_565
O13 U14 O44 89.4(11) . 3_565
O82 U14 O44 109.6(8) 3_565 3_565
O82 U14 O44 175.2(8) . 3_565
O42 U14 O44 145.5(9) . 3_565
O42 U14 O44 71.1(9) 3_565 3_565
O30 U14 O44 84.6(12) . .
O13 U14 O44 89.4(11) . .
O82 U14 O44 175.2(8) 3_565 .
O82 U14 O44 109.6(8) . .
O42 U14 O44 71.1(9) . .
O42 U14 O44 145.5(9) 3_565 .
O44 U14 O44 74.8(13) 3_565 .
O30 U14 Na10 24.0(4) . .
O13 U14 Na10 155.5(4) . .
O82 U14 Na10 108.4(6) 3_565 .
O82 U14 Na10 82.9(6) . .
O42 U14 Na10 64.4(7) . .
O42 U14 Na10 109.5(7) 3_565 .
O44 U14 Na10 100.6(7) 3_565 .
O44 U14 Na10 72.1(7) . .
O30 U14 Na10 24.0(4) . 3_565
O13 U14 Na10 155.5(4) . 3_565
O82 U14 Na10 82.9(6) 3_565 3_565
O82 U14 Na10 108.5(6) . 3_565
O42 U14 Na10 109.5(7) . 3_565
O42 U14 Na10 64.4(7) 3_565 3_565
O44 U14 Na10 72.1(7) 3_565 3_565
O44 U14 Na10 100.6(7) . 3_565
Na10 U14 Na10 47.8(7) . 3_565
O32 U15 O50 176.2(15) . .
O32 U15 O8 87.3(10) . .
O50 U15 O8 89.9(11) . .
O32 U15 O8 87.3(10) . 4
O50 U15 O8 89.9(11) . 4
O8 U15 O8 82.1(14) . 4
O32 U15 O56 91.9(6) . 4
O50 U15 O56 89.2(6) . 4
O8 U15 O56 148.5(9) . 4
O8 U15 O56 66.4(9) 4 4
O32 U15 O56 91.9(6) . .
O50 U15 O56 89.2(6) . .
O8 U15 O56 66.4(9) . .
O8 U15 O56 148.5(9) 4 .
O56 U15 O56 145.0(11) 4 .
O32 U15 O87 88.6(11) . .
O50 U15 O87 94.4(11) . .
O8 U15 O87 103.5(10) . .
O8 U15 O87 172.9(10) 4 .
O56 U15 O87 107.9(9) 4 .
O56 U15 O87 37.5(9) . .
O32 U15 O87 88.7(11) . 4
O50 U15 O87 94.4(11) . 4
O8 U15 O87 172.9(10) . 4
O8 U15 O87 103.5(10) 4 4
O56 U15 O87 37.5(9) 4 4
O56 U15 O87 107.9(9) . 4
O87 U15 O87 70.5(15) . 4
O32 U15 Na1 161.6(11) . .
O50 U15 Na1 22.2(11) . .
O8 U15 Na1 106.4(7) . .
O8 U15 Na1 106.4(7) 4 .
O56 U15 Na1 82.7(5) 4 .
O56 U15 Na1 82.7(5) . .
O87 U15 Na1 76.4(7) . .
O87 U15 Na1 76.4(7) 4 .
O10 U16 O35 175.0(18) . .
O10 U16 O77 84.9(15) . 3_565
O35 U16 O77 91.1(14) . 3_565
O10 U16 O77 84.9(15) . .
O35 U16 O77 91.1(14) . .
O77 U16 O77 74(2) 3_565 .
O10 U16 O22 91.3(13) . .
O35 U16 O22 92.9(12) . .
O77 U16 O22 175.5(13) 3_565 .
O77 U16 O22 108.2(12) . .
O10 U16 O22 91.3(13) . 3_565
O35 U16 O22 92.9(12) . 3_565
O77 U16 O22 108.2(12) 3_565 3_565
O77 U16 O22 175.5(13) . 3_565
O22 U16 O22 69.4(14) . 3_565
O10 U16 O37 86.2(7) . 3_565
O35 U16 O37 92.1(6) . 3_565
O77 U16 O37 33.5(10) 3_565 3_565
O77 U16 O37 107.4(12) . 3_565
O22 U16 O37 144.0(9) . 3_565
O22 U16 O37 74.7(8) 3_565 3_565
O10 U16 O37 86.2(7) . .
O35 U16 O37 92.1(6) . .
O77 U16 O37 107.4(12) 3_565 .
O77 U16 O37 33.5(10) . .
O22 U16 O37 74.7(8) . .
O22 U16 O37 144.0(9) 3_565 .
O37 U16 O37 140.7(10) 3_565 .
O28 P1 O44 116(2) . .
O28 P1 O41 114(2) . .
O44 P1 O41 105.4(18) . .
O28 P1 C7 101.5(19) . .
O44 P1 C7 111.7(18) . .
O41 P1 C7 108.6(19) . .
O68 P2 O22 117.3(19) . .
O68 P2 O17 109.2(18) . .
O22 P2 O17 109.4(18) . .
O68 P2 C6 106.4(19) . .
O22 P2 C6 100(2) . .
O17 P2 C6 114.4(17) . .
O6W P3 O80 54(4) . .
O6W P3 O67 96(5) . .
O80 P3 O67 112(2) . .
O6W P3 O89 69(5) . .
O80 P3 O89 109(2) . .
O67 P3 O89 111.1(10) . .
O6W P3 C1 156(5) . .
O80 P3 C1 109.9(9) . .
O67 P3 C1 108(3) . .
O89 P3 C1 106(3) . .
O6W P3 Na3 46(5) . .
O80 P3 Na3 70.0(11) . .
O67 P3 Na3 52.1(11) . .
O89 P3 Na3 99.0(12) . .
C1 P3 Na3 153(4) . .
O16 P4 O49 111.0(19) . .
O16 P4 O23 111.9(17) . .
O49 P4 O23 107(2) . .
O16 P4 C5 109.8(16) . .
O49 P4 C5 105.5(19) . .
O23 P4 C5 111.7(17) . .
O53 P5 O33 117(2) . .
O53 P5 O14 110(2) . .
O33 P5 O14 115(2) . .
O53 P5 C12 103(2) . .
O33 P5 C12 111(2) . .
O14 P5 C12 98.5(19) . .
O78 P6 O8 110.1(17) . .
O78 P6 O54 108.8(17) . .
O8 P6 O54 111.3(17) . .
O78 P6 C4 104.4(18) . .
O8 P6 C4 112(2) . .
O54 P6 C4 109.5(16) . .
O40 P7 O24 113.1(11) . .
O40 P7 O11 112(2) . .
O24 P7 O11 112(2) . .
O40 P7 C2 104(2) . .
O24 P7 C2 109(2) . .
O11 P7 C2 107.0(9) . .
O26 P8 O36 103.1(17) . .
O26 P8 O25 112.9(16) . .
O36 P8 O25 106.2(16) . .
O26 P8 C5 111.1(16) . .
O36 P8 C5 107.7(15) . .
O25 P8 C5 114.8(17) . .
O39 P9 O12 106.8(18) . .
O39 P9 O71 113(2) . .
O12 P9 O71 111.4(18) . .
O39 P9 C15 111.2(15) . .
O12 P9 C15 102(2) . .
O71 P9 C15 112(2) . .
O20 P10 O45 118(2) . .
O20 P10 O21 105.8(17) . .
O45 P10 O21 121.6(18) . .
O20 P10 C12 98.1(18) . .
O45 P10 C12 108.2(19) . .
O21 P10 C12 100.8(17) . .
P3 O89 O6W 53(4) . .
P3 O89 U2 143.7(19) . .
O6W O89 U2 162(4) . .
O55 O88 U4 79.4(18) . .
O55 O88 U1 72.7(18) . .
U4 O88 U1 125.4(13) . .
O56 O87 U6 77.5(15) . .
O56 O87 U15 71.1(14) . .
U6 O87 U15 130.4(12) . .
O84 O86 U12 72.3(14) . .
O84 O86 U8 73.8(14) . .
U12 O86 U8 126.1(11) . .
O86 O84 U12 69.1(13) . .
O86 O84 U8 70.8(14) . .
U12 O84 U8 122.2(11) . .
O86 O84 Na9 139.6(18) . .
U12 O84 Na9 93.9(10) . .
U8 O84 Na9 90.8(10) . .
O42 O82 U13 69.8(12) . .
O42 O82 U14 70.6(12) . .
U13 O82 U14 124.1(8) . .
O6W O80 P3 60(5) . .
P6 O78 U11 144.3(16) . .
O37 O77 U11 79(2) . .
O37 O77 U16 79(2) . .
U11 O77 U16 130.1(18) . .
O70 O75 U7 74.6(15) . .
O70 O75 U10 74.7(15) . .
U7 O75 U10 128.0(12) . .
U13 O74 Na10 145.9(10) . .
U13 O74 Na10 145.9(10) . 4
Na10 O74 Na10 64.8(16) . 4
O51 O73 U2 74.6(11) . .
O51 O73 U1 68.9(11) . .
U2 O73 U1 124.0(10) . .
U9 O72 Na4 165(3) . .
P9 O71 U13 142(2) . .
O75 O70 U7 68.0(15) . .
O75 O70 U10 71.2(14) . .
U7 O70 U10 121.7(11) . .
O65 O69 U6 82.7(17) . .
O65 O69 U5 74.9(16) . .
U6 O69 U5 132.8(11) . .
P2 O68 U10 139.5(16) . .
P2 O68 Na2 121.8(16) . .
U10 O68 Na2 93.4(10) . .
P3 O67 U5 144.1(16) . .
P3 O67 Na3 102.5(13) . .
U5 O67 Na3 113.3(10) . .
O69 O65 U5 71.4(16) . .
O69 O65 U6 63.1(15) . .
U5 O65 U6 119.0(11) . .
O69 O65 Na3 174(2) . .
U5 O65 Na3 109.2(10) . .
U6 O65 Na3 112.3(10) . .
U1 O64 Na8 113.8(17) . .
U3 O61 Na4 156(2) . .
O58 O59 U8 70.0(15) . .
O58 O59 U3 68.0(14) . .
U8 O59 U3 119.3(12) . .
O59 O58 U8 71.4(15) . .
O59 O58 U3 75.2(15) . .
U8 O58 U3 124.6(11) . .
O87 O56 U15 71.5(14) . .
O87 O56 U6 64.7(14) . .
U15 O56 U6 122.1(9) . .
O88 O55 U1 74.0(18) . .
O88 O55 U4 67.5(17) . .
U1 O55 U4 119.6(11) . .
O73 O51 U1 73.1(11) . .
O73 O51 U2 66.0(11) . .
U1 O51 U2 121.2(8) . .
U15 O50 Na1 140.5(18) . .
P4 O49 U8 144(2) . .
P4 O49 Na9 105(2) . .
U8 O49 Na9 101.8(13) . .
U5 O47 Na1 150.7(19) . .
P10 O45 U7 148.8(19) . .
P10 O45 Na7 100.7(15) . .
U7 O45 Na7 97.4(11) . .
P1 O44 U14 136.3(16) . .
O29 O43 U9 73.6(17) . .
O29 O43 U7 74.2(16) . .
U9 O43 U7 128.4(14) . .
O82 O42 U13 70.6(12) . .
O82 O42 U14 70.2(11) . .
U13 O42 U14 124.4(11) . .
P1 O41 U12 139.7(18) . .
P1 O41 Na9 119.6(17) . .
U12 O41 Na9 100.4(12) . .
P7 O40 U3 143.0(15) . .
U4 O38 Na10 143(2) . 4
U4 O38 Na10 143(2) . .
Na10 O38 Na10 62.9(18) 4 .
O77 O37 U16 68.0(18) . .
O77 O37 U11 67.3(19) . .
U16 O37 U11 117.4(9) . .
P8 O36 U8 142.0(16) . .
U6 O34 Na1 147.4(16) . .
P5 O33 U7 148(2) . .
P5 O33 Na2 107.7(19) . .
U7 O33 Na2 98.9(12) . .
U14 O30 Na10 138.4(9) . .
U14 O30 Na10 138.4(9) . 3_565
Na10 O30 Na10 82.8(18) . 3_565
O43 O29 U9 69.1(15) . .
O43 O29 U7 70.2(16) . .
U9 O29 U7 123.0(11) . .
P8 O26 U1 139.3(15) . .
P8 O25 Na5 127.5(18) . .
P7 O24 U9 143.6(15) . .
P2 O22 U16 147.2(18) . .
P10 O21 U6 129.1(13) . .
P10 O21 Na3 97.9(11) . .
U6 O21 Na3 109.7(8) . .
P10 O20 Na6 128.6(18) . .
P4 O16 U1 133.7(14) . .
P5 O14 U6 133.8(18) . .
P9 O12 U4 134.9(15) . .
P7 O11 Na7 98(2) . .
P6 O8 U15 132.0(17) . .
O6 C1 C9 114(3) . .
O6 C1 P3 113(4) . .
C9 C1 P3 103(4) . .
O6 C1 P3 112(4) . 4
C9 C1 P3 103(4) . 4
P3 C1 P3 111.2(13) . 4
O3 C2 C11 116(3) . .
O3 C2 P7 108(2) . 3_565
C11 C2 P7 107(2) . 3_565
O3 C2 P7 108(2) . .
C11 C2 P7 107(2) . .
P7 C2 P7 111.4(15) 3_565 .
O1 C4 C16 84(4) . .
O1 C4 P6 117.1(19) . 4
C16 C4 P6 110.4(18) . 4
O1 C4 P6 117.1(19) . .
C16 C4 P6 110.4(18) . .
P6 C4 P6 114(2) 4 .
O15 C5 C13 114(3) . .
O15 C5 P4 112(2) . .
C13 C5 P4 109(2) . .
O15 C5 P8 105(2) . .
C13 C5 P8 102(2) . .
P4 C5 P8 114.3(18) . .
C10 C6 P2 110.4(18) . 3_565
C10 C6 P2 110.4(18) . .
P2 C6 P2 119(2) 3_565 .
C10 C6 O4 100(3) . .
P2 C6 O4 108.0(18) 3_565 .
P2 C6 O4 108.0(18) . .
O90 C7 C3 93(4) . .
O90 C7 P1 115(2) . .
C3 C7 P1 116(2) . .
O90 C7 P1 115(2) . 3_565
C3 C7 P1 116(2) . 3_565
P1 C7 P1 104(2) . 3_565
O5 C12 C8 110(4) . .
O5 C12 P5 115(3) . .
C8 C12 P5 105(3) . .
O5 C12 P10 117(3) . .
C8 C12 P10 108(3) . .
P5 C12 P10 100.9(18) . .
O2 C15 C14 125(3) . .
O2 C15 P9 106(2) . .
C14 C15 P9 106(2) . .
O2 C15 P9 106(2) . 4
C14 C15 P9 106(2) . 4
P9 C15 P9 107(2) . 4
O50 Na1 O9W 146.6(12) . .
O50 Na1 O9W 146.6(12) . 4
O9W Na1 O9W 37.8(19) . 4
O50 Na1 O47 122.5(12) . .
O9W Na1 O47 85.8(13) . .
O9W Na1 O47 85.8(13) 4 .
O50 Na1 O34 79.6(8) . .
O9W Na1 O34 95.0(12) . .
O9W Na1 O34 130.0(12) 4 .
O47 Na1 O34 72.0(8) . .
O50 Na1 O34 79.6(8) . 4
O9W Na1 O34 130.0(12) . 4
O9W Na1 O34 95.0(12) 4 4
O47 Na1 O34 72.0(8) . 4
O34 Na1 O34 118.2(13) . 4
O50 Na1 U15 17.2(8) . .
O9W Na1 U15 158.3(10) . .
O9W Na1 U15 158.3(10) 4 .
O47 Na1 U15 105.2(8) . .
O34 Na1 U15 71.6(7) . .
O34 Na1 U15 71.6(7) 4 .
O50 Na1 U5 110.9(9) . .
O9W Na1 U5 96.8(10) . .
O9W Na1 U5 96.8(10) 4 .
O47 Na1 U5 11.6(8) . .
O34 Na1 U5 67.4(7) . .
O34 Na1 U5 67.4(7) 4 .
U15 Na1 U5 93.6(2) . .
O50 Na1 U6 72.8(6) . 4
O9W Na1 U6 139.3(10) . 4
O9W Na1 U6 106.8(10) 4 4
O47 Na1 U6 68.5(5) . 4
O34 Na1 U6 105.6(7) . 4
O34 Na1 U6 13.0(7) 4 4
U15 Na1 U6 62.20(14) . 4
U5 Na1 U6 61.52(14) . 4
O50 Na1 U6 72.8(6) . .
O9W Na1 U6 106.8(10) . .
O9W Na1 U6 139.3(10) 4 .
O47 Na1 U6 68.5(5) . .
O34 Na1 U6 13.0(7) . .
O34 Na1 U6 105.6(7) 4 .
U15 Na1 U6 62.20(14) . .
U5 Na1 U6 61.52(14) . .
U6 Na1 U6 92.9(2) 4 .
O33 Na2 O2W 143.2(12) . .
O33 Na2 O68 106.2(13) . .
O2W Na2 O68 84.0(9) . .
O33 Na2 U10 93.4(10) . .
O2W Na2 U10 114.0(8) . .
O68 Na2 U10 38.8(6) . .
O33 Na2 U7 36.5(7) . .
O2W Na2 U7 178.1(10) . .
O68 Na2 U7 94.3(9) . .
U10 Na2 U7 65.0(4) . .
O33 Na2 U6 68.7(9) . .
O2W Na2 U6 100.0(8) . .
O68 Na2 U6 174.8(11) . .
U10 Na2 U6 139.8(7) . .
U7 Na2 U6 81.6(5) . .
O6W Na3 O67 47(2) . .
O6W Na3 O5W 73(2) . .
O67 Na3 O5W 62.4(10) . .
O6W Na3 O65 109(2) . .
O67 Na3 O65 61.8(8) . .
O5W Na3 O65 72.7(11) . .
O6W Na3 O21 131(2) . .
O67 Na3 O21 102.4(8) . .
O5W Na3 O21 133.1(11) . .
O65 Na3 O21 61.9(7) . .
O6W Na3 Na7 152(2) . .
O67 Na3 Na7 122.7(9) . .
O5W Na3 Na7 79.1(10) . .
O65 Na3 Na7 67.3(8) . .
O21 Na3 Na7 73.7(7) . .
O6W Na3 Na6 77(2) . .
O67 Na3 Na6 98.4(7) . .
O5W Na3 Na6 150.5(10) . .
O65 Na3 Na6 120.0(7) . .
O21 Na3 Na6 70.1(6) . .
Na7 Na3 Na6 129.9(7) . .
O6W Na3 P3 23(2) . .
O67 Na3 P3 25.4(6) . .
O5W Na3 P3 70.8(8) . .
O65 Na3 P3 87.0(7) . .
O21 Na3 P3 115.3(6) . .
Na7 Na3 P3 145.2(7) . .
Na6 Na3 P3 82.8(4) . .
O6W Na3 Na5 49(2) . .
O67 Na3 Na5 93.6(9) . .
O5W Na3 Na5 110.2(11) . .
O65 Na3 Na5 151.5(9) . .
O21 Na3 Na5 115.0(8) . .
Na7 Na3 Na5 141.0(9) . .
Na6 Na3 Na5 45.3(6) . .
P3 Na3 Na5 68.4(7) . .
O61 Na4 O61 81(4) 2_665 .
O61 Na4 O72 178(4) 2_665 .
O61 Na4 O72 96.7(8) . .
O61 Na4 O72 96.7(8) 2_665 2_665
O61 Na4 O72 178(4) . 2_665
O72 Na4 O72 86(4) . 2_665
O25 Na5 Na6 137(2) . .
O25 Na5 O16W 87.7(16) . .
Na6 Na5 O16W 128.4(19) . .
O25 Na5 Na3 106.0(15) . .
Na6 Na5 Na3 51.0(8) . .
O16W Na5 Na3 102.1(13) . .
O7W Na6 O20 131.2(15) . .
O7W Na6 Na5 91.1(16) . .
O20 Na6 Na5 124.2(13) . .
O7W Na6 Na3 80.6(11) . .
O20 Na6 Na3 72.3(8) . .
Na5 Na6 Na3 83.7(11) . .
O11 Na7 O45 118.1(11) . .
O11 Na7 Na3 65.2(7) . .
O45 Na7 Na3 87.0(9) . .
O11 Na7 U7 132.1(9) . .
O45 Na7 U7 34.6(6) . .
Na3 Na7 U7 121.5(8) . .
O11 Na7 U9 84.5(7) . .
O45 Na7 U9 86.6(8) . .
Na3 Na7 U9 141.1(9) . .
U7 Na7 U9 62.2(4) . .
O64 Na8 U1 24.7(7) . .
O64 Na8 U8 63.7(8) . .
U1 Na8 U8 79.2(4) . .
O3W Na9 O41 103.2(11) . .
O3W Na9 O49 98.3(12) . .
O41 Na9 O49 112.5(14) . .
O3W Na9 O84 90.4(10) . .
O41 Na9 O84 57.8(10) . .
O49 Na9 O84 58.9(11) . .
O3W Na9 U12 75.2(7) . .
O41 Na9 U12 36.9(8) . .
O49 Na9 U12 93.4(11) . .
O84 Na9 U12 35.8(6) . .
O3W Na9 U8 71.4(7) . .
O41 Na9 U8 95.8(10) . .
O49 Na9 U8 35.7(8) . .
O84 Na9 U8 39.1(6) . .
U12 Na9 U8 64.4(4) . .
O1W Na10 O8W 95.3(14) . .
O1W Na10 O74 91.0(15) . .
O8W Na10 O74 164.3(16) . .
O1W Na10 O38 109.2(13) . .
O8W Na10 O38 95.2(18) . .
O74 Na10 O38 69.1(18) . .
O1W Na10 Na10 54.0(7) . 4
O8W Na10 Na10 115.7(8) . 4
O74 Na10 Na10 57.6(8) . 4
O38 Na10 Na10 58.6(9) . 4
O1W Na10 O30 79.9(13) . .
O8W Na10 O30 115.6(14) . .
O74 Na10 O30 79.7(14) . .
O38 Na10 O30 147(2) . .
Na10 Na10 O30 112.0(11) 4 .
O1W Na10 Na10 38.2(7) . 3_565
O8W Na10 Na10 90.7(8) . 3_565
O74 Na10 Na10 103.0(11) . 3_565
O38 Na10 Na10 147.4(10) . 3_565
Na10 Na10 Na10 90.002(2) 4 3_565
O30 Na10 Na10 48.6(9) . 3_565
O1W Na10 U13 104.2(12) . .
O8W Na10 U13 158.9(11) . .
O74 Na10 U13 14.5(7) . .
O38 Na10 U13 70.9(16) . .
Na10 Na10 U13 71.3(4) 4 .
O30 Na10 U13 76.5(10) . .
Na10 Na10 U13 109.6(4) 3_565 .
O1W Na10 U4 117.5(10) . .
O8W Na10 U4 80.8(8) . .
O74 Na10 U4 83.5(11) . .
O38 Na10 U4 16.1(11) . .
Na10 Na10 U4 71.9(4) 4 .
O30 Na10 U4 156.0(11) . .
Na10 Na10 U4 153.8(4) 3_565 .
U13 Na10 U4 83.0(5) . .
O1W Na10 U14 95.1(11) . .
O8W Na10 U14 123.1(10) . .
O74 Na10 U14 70.4(9) . .
O38 Na10 U14 132.6(18) . .
Na10 Na10 U14 115.5(3) 4 .
O30 Na10 U14 17.6(7) . .
Na10 Na10 U14 66.1(3) 3_565 .
U13 Na10 U14 63.8(4) . .
U4 Na10 U14 138.6(6) . .
O1W Na10 Na10 11.0(12) . 2_565
O8W Na10 Na10 105.7(9) . 2_565
O74 Na10 Na10 81.9(11) . 2_565
O38 Na10 Na10 111.2(13) . 2_565
Na10 Na10 Na10 53.2(7) 4 2_565
O30 Na10 Na10 72.2(10) . 2_565
Na10 Na10 Na10 36.8(7) 3_565 2_565
U13 Na10 Na10 94.4(5) . 2_565
U4 Na10 Na10 122.2(9) . 2_565
U14 Na10 Na10 86.2(5) . 2_565
Na10 O1W Na10 72.0(14) . 4
Na10 O1W Na10 103.6(14) . 3_565
Na10 O1W Na10 158(2) 4 3_565
Na10 O1W Na10 158(2) . 2_565
Na10 O1W Na10 103.6(14) 4 2_565
Na10 O1W Na10 72.0(14) 3_565 2_565
O80 O6W P3 66(5) . .
O80 O6W O89 110(7) . .
P3 O6W O89 58(4) . .
O80 O6W Na3 104(6) . .
P3 O6W Na3 112(6) . .
O89 O6W Na3 132(6) . .
O9W O9W Na1 71.1(10) 4 .

loop_
_geom_bond_atom_site_label_1
_geom_bond_atom_site_label_2
_geom_bond_distance
_geom_bond_site_symmetry_2
U1 O64 1.85(3) .
U1 O27 1.85(2) .
U1 O55 2.39(3) .
U1 O51 2.40(2) .
U1 O16 2.40(2) .
U1 O88 2.40(3) .
U1 O26 2.41(2) .
U1 O73 2.46(2) .
U1 Na8 4.04(2) .
U2 O85 1.90(4) .
U2 O62 2.01(3) .
U2 O73 2.27(2) 4
U2 O73 2.27(2) .
U2 O89 2.38(3) 4
U2 O89 2.38(3) .
U2 O51 2.40(2) .
U2 O51 2.40(2) 4
U3 O31 1.74(4) .
U3 O61 1.80(3) .
U3 O58 2.39(3) 3_565
U3 O58 2.39(3) .
U3 O40 2.42(3) .
U3 O40 2.42(3) 3_565
U3 O59 2.49(3) .
U3 O59 2.49(3) 3_565
U4 O76 1.66(4) .
U4 O38 1.82(6) .
U4 O88 2.32(3) 4
U4 O88 2.32(3) .
U4 O12 2.41(2) .
U4 O12 2.41(2) 4
U4 O55 2.47(3) .
U4 O55 2.47(3) 4
U4 Na10 3.97(2) 4
U4 Na10 3.97(2) .
U5 O47 1.67(3) .
U5 O63 1.72(3) .
U5 O69 2.36(3) .
U5 O69 2.36(3) 4
U5 O65 2.40(3) 4
U5 O65 2.40(3) .
U5 O67 2.41(3) 4
U5 O67 2.41(3) .
U5 Na1 4.071(11) .
U6 O34 1.70(3) .
U6 O46 1.74(3) .
U6 O69 2.19(3) .
U6 O87 2.25(3) .
U6 O14 2.39(3) .
U6 O56 2.43(2) .
U6 O65 2.44(3) .
U6 O21 2.49(2) .
U6 Na2 4.08(3) .
U6 Na1 4.085(8) .
U7 O60 1.71(4) .
U7 O18 1.81(2) .
U7 O75 2.22(3) .
U7 O45 2.28(3) .
U7 O70 2.31(3) .
U7 O33 2.36(3) .
U7 O43 2.38(3) .
U7 O29 2.43(3) .
U7 Na2 3.93(3) .
U7 Na7 3.99(3) .
U8 O48 1.79(3) .
U8 O66 1.85(3) .
U8 O58 2.33(2) .
U8 O49 2.35(4) .
U8 O59 2.35(3) .
U8 O86 2.44(2) .
U8 O36 2.45(3) .
U8 O84 2.48(3) .
U8 Na9 3.93(3) .
U8 Na8 4.15(2) .
U9 O72 1.72(5) .
U9 O52 1.94(4) .
U9 O43 2.26(3) .
U9 O43 2.26(3) 3_565
U9 O29 2.32(2) 3_565
U9 O29 2.32(2) .
U9 O24 2.35(3) 3_565
U9 O24 2.35(3) .
U9 Na7 4.10(3) .
U9 Na7 4.10(3) 3_565
U10 O7 1.80(4) .
U10 O81 1.84(4) .
U10 O68 2.44(3) .
U10 O68 2.44(3) 3_565
U10 O75 2.45(3) .
U10 O75 2.45(3) 3_565
U10 O70 2.50(3) .
U10 O70 2.50(3) 3_565
U10 Na2 3.89(3) 3_565
U10 Na2 3.89(3) .
U11 O79 1.83(3) .
U11 O57 1.85(2) .
U11 O77 2.30(4) .
U11 O77 2.30(4) 4
U11 O78 2.34(2) .
U11 O78 2.34(2) 4
U11 O37 2.45(2) 4
U11 O37 2.45(2) .
U12 O9 1.73(6) .
U12 O83 1.79(5) .
U12 O86 2.25(2) .
U12 O86 2.25(2) 3_565
U12 O84 2.29(3) .
U12 O84 2.29(3) 3_565
U12 O41 2.39(3) 3_565
U12 O41 2.39(3) .
U12 Na9 3.91(3) 3_565
U12 Na9 3.91(3) .
U13 O74 1.72(4) .
U13 O19 1.765(19) .
U13 O42 2.35(3) .
U13 O42 2.35(3) 4
U13 O82 2.359(18) .
U13 O82 2.359(18) 4
U13 O71 2.40(3) 4
U13 O71 2.40(3) .
U13 Na10 3.84(2) .
U13 Na10 3.84(2) 4
U14 O30 1.85(4) .
U14 O13 1.86(4) .
U14 O82 2.376(19) 3_565
U14 O82 2.376(19) .
U14 O42 2.38(3) .
U14 O42 2.38(3) 3_565
U14 O44 2.47(3) 3_565
U14 O44 2.47(3) .
U14 Na10 4.06(2) .
U14 Na10 4.06(2) 3_565
U15 O32 1.80(3) .
U15 O50 1.88(3) .
U15 O8 2.36(3) .
U15 O8 2.36(3) 4
U15 O56 2.37(2) 4
U15 O56 2.37(2) .
U15 O87 2.37(3) .
U15 O87 2.37(3) 4
U15 Na1 4.040(11) .
U16 O10 1.80(4) .
U16 O35 1.81(4) .
U16 O77 2.30(4) 3_565
U16 O77 2.30(4) .
U16 O22 2.35(3) .
U16 O22 2.35(3) 3_565
U16 O37 2.44(2) 3_565
U16 O37 2.44(2) .
P1 O28 1.40(3) .
P1 O44 1.53(3) .
P1 O41 1.61(4) .
P1 C7 1.92(3) .
P2 O68 1.49(3) .
P2 O22 1.53(3) .
P2 O17 1.60(3) .
P2 C6 1.71(2) .
P3 O6W 1.43(11) .
P3 O80 1.513(14) .
P3 O67 1.52(3) .
P3 O89 1.52(3) .
P3 C1 1.824(15) .
P3 Na3 3.457(15) .
P4 O16 1.53(3) .
P4 O49 1.56(4) .
P4 O23 1.60(3) .
P4 C5 1.75(3) .
P5 O53 1.42(3) .
P5 O33 1.55(3) .
P5 O14 1.59(3) .
P5 C12 1.98(4) .
P6 O78 1.54(3) .
P6 O8 1.60(3) .
P6 O54 1.63(3) .
P6 C4 1.76(2) .
P7 O40 1.44(3) .
P7 O24 1.58(3) .
P7 O11 1.603(17) .
P7 C2 1.827(16) .
P8 O26 1.46(3) .
P8 O36 1.48(3) .
P8 O25 1.56(3) .
P8 C5 1.77(3) .
P9 O39 1.45(3) .
P9 O12 1.50(3) .
P9 O71 1.54(3) .
P9 C15 1.882(18) .
P10 O20 1.44(3) .
P10 O45 1.58(3) .
P10 O21 1.61(3) .
P10 C12 2.03(4) .
O90 C7 1.389(19) .
O89 O6W 1.68(11) .
O88 O55 1.37(4) .
O87 O56 1.52(4) .
O86 O84 1.50(3) .
O84 Na9 3.02(4) .
O82 O42 1.59(3) .
O80 O6W 1.34(10) .
O77 O37 1.37(4) .
O75 O70 1.45(4) .
O74 Na10 2.30(4) .
O74 Na10 2.30(4) 4
O73 O51 1.58(3) .
O72 Na4 2.87(10) .
O69 O65 1.38(4) .
O68 Na2 2.89(4) .
O67 Na3 2.79(3) .
O65 Na3 2.92(3) .
O64 Na8 2.93(5) .
O61 Na4 2.74(10) .
O59 O58 1.55(4) .
O50 Na1 2.40(4) .
O49 Na9 2.71(5) .
O47 Na1 2.53(4) .
O45 Na7 2.99(4) .
O43 O29 1.47(4) .
O41 Na9 2.70(4) .
O38 Na10 2.36(5) 4
O38 Na10 2.36(5) .
O34 Na1 2.55(3) .
O33 Na2 2.79(4) .
O30 Na10 2.49(4) .
O30 Na10 2.49(4) 3_565
O25 Na5 2.61(5) .
O21 Na3 2.96(2) .
O20 Na6 2.61(3) .
O15 C5 1.50(4) .
O11 Na7 2.95(6) .
O6 C1 1.42(9) .
O5 C12 1.25(4) .
O4 C6 1.73(4) .
O3 C2 1.43(5) .
O2 C15 1.47(5) .
O1 C4 1.39(2) .
C1 C9 1.56(10) .
C1 P3 1.824(15) 4
C2 C11 1.64(2) .
C2 P7 1.827(17) 3_565
C3 C7 1.46(8) .
C4 C16 1.63(2) .
C4 P6 1.76(2) 4
C5 C13 1.654(19) .
C6 C10 1.61(6) .
C6 P2 1.71(2) 3_565
C7 P1 1.92(3) 3_565
C8 C12 1.43(5) .
C14 C15 1.47(6) .
C15 P9 1.882(18) 4
Na1 O9W 2.47(4) .
Na1 O9W 2.47(4) 4
Na1 O34 2.55(3) 4
Na1 U6 4.085(8) 4
Na2 O2W 2.89(3) .
Na3 O6W 2.66(11) .
Na3 O5W 2.85(4) .
Na3 Na7 3.06(3) .
Na3 Na6 3.20(2) .
Na3 Na5 4.09(5) .
Na4 O61 2.74(10) 2_665
Na4 O72 2.87(10) 2_665
Na5 Na6 2.92(4) .
Na5 O16W 3.00(6) .
Na6 O7W 1.92(4) .
Na9 O3W 2.43(3) .
Na10 O1W 2.09(2) .
Na10 O8W 2.23(3) .
Na10 Na10 2.46(5) 4
Na10 Na10 3.29(5) 3_565
Na10 Na10 4.11(5) 2_565
O1W Na10 2.09(3) 4
O1W Na10 2.09(2) 3_565
O1W Na10 2.09(2) 2_565
O9W O9W 1.60(8) 4
O10W O10W 0.88(11) 4
